data_4038784
loop_
_publ_author_name
'Sun, Quan-Shun'
'Sun, Jing'
'Pan, Liu-Na'
'Yan, Chao-Guo'

_publ_section_title
;
 Selective Construction of Diverse Polycyclic Spirooxindoles via a
 Three-Component Reaction of Cyclic Mercapto-Substituted \b-Enamino
 Esters, Isatins, and Cyclic 1,3-Diketones.
;
_journal_issue 19
_journal_name_full 'The Journal of organic chemistry'
_journal_page_first 12117
_journal_page_last 12127
_journal_paper_doi 10.1021/acs.joc.0c01290
_journal_volume 85
_journal_year 2020
_chemical_formula_moiety 'C32 H27 F N2 O6 S'
_chemical_formula_sum 'C32 H27 F N2 O6 S'
_chemical_formula_weight 586.61
_space_group_crystal_system triclinic
_space_group_IT_number 2
_space_group_name_Hall '-P 1'
_space_group_name_H-M_alt 'P -1'
_atom_sites_solution_hydrogens geom
_audit_creation_method SHELXL-2014/7
_cell_angle_alpha 91.9752(11)
_cell_angle_beta 96.6881(12)
_cell_angle_gamma 102.4106(12)
_cell_formula_units_Z 2
_cell_length_a 8.3862(3)
_cell_length_b 11.0478(4)
_cell_length_c 15.4388(6)
_cell_measurement_reflns_used 9938
_cell_measurement_temperature 273(2)
_cell_measurement_theta_max 27.42
_cell_measurement_theta_min 2.51
_cell_volume 1384.85(9)
_computing_cell_refinement 'Bruker SAINT'
_computing_data_collection 'Bruker APEX2'
_computing_data_reduction 'Bruker SAINT'
_computing_molecular_graphics 'Bruker SHELXTL'
_computing_publication_material 'Bruker SHELXTL'
_computing_structure_refinement 'SHELXL-2014/7 (Sheldrick, 2014)'
_computing_structure_solution 'SHELXS-97 (Sheldrick 2008)'
_diffrn_ambient_temperature 273(2)
_diffrn_measured_fraction_theta_full 0.994
_diffrn_measured_fraction_theta_max 0.994
_diffrn_measurement_device_type 'CCD area detector'
_diffrn_measurement_method 'phi and omega scans'
_diffrn_radiation_source 'fine-focus sealed tube'
_diffrn_radiation_type MoK\a
_diffrn_radiation_wavelength 0.71073
_diffrn_reflns_av_R_equivalents 0.0266
_diffrn_reflns_av_unetI/netI 0.0275
_diffrn_reflns_Laue_measured_fraction_full 0.994
_diffrn_reflns_Laue_measured_fraction_max 0.994
_diffrn_reflns_limit_h_max 10
_diffrn_reflns_limit_h_min -10
_diffrn_reflns_limit_k_max 13
_diffrn_reflns_limit_k_min -13
_diffrn_reflns_limit_l_max 19
_diffrn_reflns_limit_l_min -18
_diffrn_reflns_number 19680
_diffrn_reflns_point_group_measured_fraction_full 0.994
_diffrn_reflns_point_group_measured_fraction_max 0.994
_diffrn_reflns_theta_full 25.242
_diffrn_reflns_theta_max 25.999
_diffrn_reflns_theta_min 2.507
_exptl_absorpt_coefficient_mu 0.174
_exptl_absorpt_correction_T_max 0.7455
_exptl_absorpt_correction_T_min 0.6568
_exptl_absorpt_correction_type multi-scan
_exptl_absorpt_process_details sadabs
_exptl_crystal_colour colorless
_exptl_crystal_density_diffrn 1.407
_exptl_crystal_description block
_exptl_crystal_F_000 612
_exptl_crystal_size_max 0.260
_exptl_crystal_size_mid 0.220
_exptl_crystal_size_min 0.180
_refine_diff_density_max 0.415
_refine_diff_density_min -0.470
_refine_diff_density_rms 0.041
_refine_ls_extinction_method none
_refine_ls_goodness_of_fit_ref 1.032
_refine_ls_hydrogen_treatment constr
_refine_ls_matrix_type full
_refine_ls_number_parameters 381
_refine_ls_number_reflns 5422
_refine_ls_number_restraints 0
_refine_ls_restrained_S_all 1.032
_refine_ls_R_factor_all 0.0593
_refine_ls_R_factor_gt 0.0468
_refine_ls_shift/su_max 0.000
_refine_ls_shift/su_mean 0.000
_refine_ls_structure_factor_coef Fsqd
_refine_ls_weighting_details 'w=1/[\s^2^(Fo^2^)+(0.0645P)^2^+0.5078P] where P=(Fo^2^+2Fc^2^)/3'
_refine_ls_weighting_scheme calc
_refine_ls_wR_factor_gt 0.1200
_refine_ls_wR_factor_ref 0.1280
_reflns_Friedel_coverage 0.000
_reflns_number_gt 4384
_reflns_number_total 5422
_reflns_threshold_expression 'I > 2\s(I)'
_cod_data_source_file jo0c01290_si_002.cif
_cod_data_source_block 4h
_cod_depositor_comments 'Adding full bibliography for 4038776--4038786.cif.'
_cod_database_code 4038784
_shelx_shelxl_version_number 2014/7
_shelx_space_group_comment
; 
The symmetry employed for this shelxl refinement is uniquely defined 
by the following loop, which should always be used as a source of 
symmetry information in preference to the above space-group names. 
They are only intended as comments. 
;
_shelx_estimated_absorpt_t_min 0.956
_shelx_estimated_absorpt_t_max 0.969

loop_
_space_group_symop_operation_xyz
'x, y, z'
'-x, -y, -z'

loop_
_atom_site_label
_atom_site_type_symbol
_atom_site_fract_x
_atom_site_fract_y
_atom_site_fract_z
_atom_site_U_iso_or_equiv
_atom_site_adp_type
_atom_site_occupancy
_atom_site_site_symmetry_order
_atom_site_calc_flag
_atom_site_refinement_flags_posn
_atom_site_refinement_flags_adp
_atom_site_refinement_flags_occupancy
_atom_site_disorder_assembly
_atom_site_disorder_group
C1 C 0.8779(2) 0.44836(17) 0.26653(13) 0.0447(5) Uani 1 1 d . . . . .
C2 C 0.8138(3) 0.32486(19) 0.28271(17) 0.0621(6) Uani 1 1 d . . . . .
H2 H 0.7884 0.3053 0.3383 0.075 Uiso 1 1 calc R U . . .
C3 C 0.7876(4) 0.2317(2) 0.2179(2) 0.0821(9) Uani 1 1 d . . . . .
H3 H 0.7444 0.1502 0.2299 0.099 Uiso 1 1 calc R U . . .
C4 C 0.8251(4) 0.2586(2) 0.1353(2) 0.0835(9) Uani 1 1 d . . . . .
H4 H 0.8106 0.1951 0.0920 0.100 Uiso 1 1 calc R U . . .
C5 C 0.8839(3) 0.3794(2) 0.11707(16) 0.0652(6) Uani 1 1 d . . . . .
H5 H 0.9067 0.3976 0.0608 0.078 Uiso 1 1 calc R U . . .
C6 C 0.9101(2) 0.47573(18) 0.18171(13) 0.0469(5) Uani 1 1 d . . . . .
C7 C 0.9598(2) 0.71801(16) 0.24522(11) 0.0354(4) Uani 1 1 d . . . . .
H7 H 1.0399 0.7971 0.2460 0.042 Uiso 1 1 calc R U . . .
C8 C 1.0090(2) 0.65818(16) 0.32977(11) 0.0350(4) Uani 1 1 d . . . . .
C9 C 1.1923(2) 0.65493(19) 0.34069(13) 0.0444(4) Uani 1 1 d . . . . .
H9A H 1.2103 0.5949 0.2976 0.053 Uiso 1 1 calc R U . . .
H9B H 1.2559 0.7358 0.3293 0.053 Uiso 1 1 calc R U . . .
C10 C 1.2538(2) 0.62158(19) 0.43020(14) 0.0466(5) Uani 1 1 d . . . . .
C11 C 1.4832(4) 0.6561(4) 0.5402(2) 0.1075(13) Uani 1 1 d . . . . .
H11A H 1.4650 0.7141 0.5837 0.161 Uiso 1 1 calc R U . . .
H11B H 1.5993 0.6645 0.5393 0.161 Uiso 1 1 calc R U . . .
H11C H 1.4350 0.5731 0.5539 0.161 Uiso 1 1 calc R U . . .
C12 C 0.7441(3) 1.0591(3) -0.11194(17) 0.0758(8) Uani 1 1 d . . . . .
H12A H 0.6775 1.0814 -0.0701 0.114 Uiso 1 1 calc R U . . .
H12B H 0.7192 1.0952 -0.1662 0.114 Uiso 1 1 calc R U . . .
H12C H 0.8584 1.0894 -0.0902 0.114 Uiso 1 1 calc R U . . .
C13 C 0.7091(5) 0.9221(3) -0.12626(16) 0.1036(12) Uani 1 1 d . . . . .
H13A H 0.7710 0.9012 -0.1717 0.124 Uiso 1 1 calc R U . . .
H13B H 0.5931 0.8927 -0.1473 0.124 Uiso 1 1 calc R U . . .
C14 C 0.7506(4) 0.8533(3) -0.04562(16) 0.0796(8) Uani 1 1 d . . . . .
H14A H 0.7368 0.7659 -0.0624 0.095 Uiso 1 1 calc R U . . .
H14B H 0.8650 0.8853 -0.0222 0.095 Uiso 1 1 calc R U . . .
C15 C 0.6434(3) 0.8672(2) 0.02400(13) 0.0547(5) Uani 1 1 d . . . . .
H15A H 0.6606 0.9544 0.0422 0.066 Uiso 1 1 calc R U . . .
H15B H 0.5289 0.8386 -0.0005 0.066 Uiso 1 1 calc R U . . .
C16 C 0.5803(2) 0.68415(18) 0.12057(11) 0.0409(4) Uani 1 1 d . . . . .
C17 C 0.4419(3) 0.6113(2) 0.07171(14) 0.0555(5) Uani 1 1 d . . . . .
H17 H 0.4064 0.6314 0.0158 0.067 Uiso 1 1 calc R U . . .
C18 C 0.3584(3) 0.5085(2) 0.10790(17) 0.0616(6) Uani 1 1 d . . . . .
H18 H 0.2655 0.4575 0.0765 0.074 Uiso 1 1 calc R U . . .
C19 C 0.4128(3) 0.4818(2) 0.19045(16) 0.0561(6) Uani 1 1 d . . . . .
C20 C 0.5517(2) 0.55185(17) 0.24011(13) 0.0443(4) Uani 1 1 d . . . . .
H20 H 0.5854 0.5315 0.2962 0.053 Uiso 1 1 calc R U . . .
C21 C 0.6382(2) 0.65306(16) 0.20316(11) 0.0360(4) Uani 1 1 d . . . . .
C22 C 0.7884(2) 0.75175(15) 0.23992(10) 0.0335(4) Uani 1 1 d . . . . .
C23 C 0.7911(2) 0.84811(17) 0.16863(11) 0.0389(4) Uani 1 1 d . . . . .
C24 C 0.6527(2) 0.88465(18) 0.33081(12) 0.0417(4) Uani 1 1 d . . . . .
C25 C 0.7743(2) 0.80991(16) 0.32753(11) 0.0337(4) Uani 1 1 d . . . . .
C26 C 0.8718(2) 0.79691(15) 0.40084(11) 0.0319(4) Uani 1 1 d . . . . .
C27 C 0.8533(2) 0.85250(16) 0.48416(11) 0.0355(4) Uani 1 1 d . . . . .
C28 C 0.9385(3) 0.8329(2) 0.56393(12) 0.0470(5) Uani 1 1 d . . . . .
H28 H 1.0148 0.7828 0.5655 0.056 Uiso 1 1 calc R U . . .
C29 C 0.9092(3) 0.8879(2) 0.64029(13) 0.0571(6) Uani 1 1 d . . . . .
H29 H 0.9647 0.8738 0.6934 0.068 Uiso 1 1 calc R U . . .
C30 C 0.7980(3) 0.9637(2) 0.63825(13) 0.0567(6) Uani 1 1 d . . . . .
H30 H 0.7798 1.0007 0.6902 0.068 Uiso 1 1 calc R U . . .
C31 C 0.7137(3) 0.9853(2) 0.56071(13) 0.0518(5) Uani 1 1 d . . . . .
H31 H 0.6399 1.0373 0.5595 0.062 Uiso 1 1 calc R U . . .
C32 C 0.7408(2) 0.92791(18) 0.48437(11) 0.0400(4) Uani 1 1 d . . . . .
F1 F 0.32580(18) 0.38213(14) 0.22715(12) 0.0857(5) Uani 1 1 d . . . . .
N1 N 0.89973(19) 0.54003(13) 0.33459(10) 0.0400(4) Uani 1 1 d . . . . .
H1 H 0.8476 0.5254 0.3792 0.048 Uiso 1 1 calc R U . . .
N2 N 0.6762(2) 0.79791(15) 0.10044(9) 0.0437(4) Uani 1 1 d . . . . .
O1 O 1.17779(19) 0.55082(18) 0.47495(12) 0.0790(6) Uani 1 1 d . . . . .
O2 O 1.4077(2) 0.68097(18) 0.45499(11) 0.0780(6) Uani 1 1 d . . . . .
O3 O 0.88485(18) 0.94891(12) 0.17270(9) 0.0507(4) Uani 1 1 d . . . . .
O4 O 0.64813(17) 0.94720(13) 0.40870(8) 0.0489(3) Uani 1 1 d . . . . .
O5 O 0.5560(2) 0.89890(16) 0.26999(9) 0.0625(4) Uani 1 1 d . . . . .
O6 O 0.99320(15) 0.73385(11) 0.40491(7) 0.0370(3) Uani 1 1 d . . . . .
S1 S 0.98827(7) 0.62708(5) 0.15130(3) 0.04985(17) Uani 1 1 d . . . . .

loop_
_atom_site_aniso_label
_atom_site_aniso_U_11
_atom_site_aniso_U_22
_atom_site_aniso_U_33
_atom_site_aniso_U_23
_atom_site_aniso_U_13
_atom_site_aniso_U_12
C1 0.0447(11) 0.0387(10) 0.0521(11) 0.0009(8) -0.0063(9) 0.0189(8)
C2 0.0651(14) 0.0421(11) 0.0758(16) 0.0090(11) -0.0140(12) 0.0158(10)
C3 0.087(2) 0.0408(13) 0.108(2) -0.0072(14) -0.0274(17) 0.0156(12)
C4 0.095(2) 0.0553(15) 0.094(2) -0.0323(15) -0.0288(17) 0.0288(14)
C5 0.0661(15) 0.0674(15) 0.0626(14) -0.0212(12) -0.0110(11) 0.0299(12)
C6 0.0465(11) 0.0476(11) 0.0495(11) -0.0083(9) -0.0034(9) 0.0233(9)
C7 0.0389(10) 0.0369(9) 0.0328(9) 0.0022(7) 0.0077(7) 0.0119(7)
C8 0.0391(9) 0.0375(9) 0.0321(9) 0.0013(7) 0.0060(7) 0.0159(8)
C9 0.0379(10) 0.0537(11) 0.0476(11) 0.0075(9) 0.0102(8) 0.0201(9)
C10 0.0360(10) 0.0498(11) 0.0573(12) 0.0117(10) 0.0066(9) 0.0154(9)
C11 0.0659(18) 0.145(3) 0.088(2) 0.050(2) -0.0257(16) -0.0167(19)
C12 0.0702(17) 0.100(2) 0.0628(15) 0.0306(15) 0.0167(13) 0.0230(15)
C13 0.168(3) 0.095(2) 0.0370(13) 0.0147(14) 0.0174(16) 0.000(2)
C14 0.131(3) 0.0708(16) 0.0494(13) 0.0096(12) 0.0336(15) 0.0360(17)
C15 0.0639(14) 0.0682(14) 0.0366(10) 0.0142(10) 0.0028(9) 0.0248(11)
C16 0.0445(10) 0.0465(10) 0.0338(9) -0.0029(8) 0.0024(8) 0.0168(8)
C17 0.0530(12) 0.0676(14) 0.0445(11) -0.0109(10) -0.0086(9) 0.0200(11)
C18 0.0426(12) 0.0599(14) 0.0758(16) -0.0175(12) -0.0064(11) 0.0077(10)
C19 0.0454(12) 0.0449(11) 0.0771(16) -0.0023(11) 0.0137(11) 0.0055(9)
C20 0.0427(11) 0.0434(10) 0.0500(11) 0.0054(9) 0.0105(9) 0.0138(9)
C21 0.0378(9) 0.0383(9) 0.0338(9) -0.0014(7) 0.0046(7) 0.0135(8)
C22 0.0397(9) 0.0353(9) 0.0277(8) 0.0029(7) 0.0039(7) 0.0134(7)
C23 0.0496(11) 0.0390(10) 0.0317(9) 0.0039(7) 0.0072(8) 0.0165(9)
C24 0.0439(10) 0.0506(11) 0.0347(9) -0.0022(8) 0.0023(8) 0.0213(9)
C25 0.0362(9) 0.0367(9) 0.0300(8) 0.0014(7) 0.0042(7) 0.0124(7)
C26 0.0306(8) 0.0349(9) 0.0318(8) 0.0025(7) 0.0053(7) 0.0098(7)
C27 0.0334(9) 0.0420(10) 0.0305(8) -0.0006(7) 0.0042(7) 0.0069(7)
C28 0.0489(11) 0.0595(12) 0.0335(9) -0.0003(9) 0.0003(8) 0.0169(9)
C29 0.0636(14) 0.0757(15) 0.0302(10) -0.0032(10) -0.0014(9) 0.0166(12)
C30 0.0631(14) 0.0692(14) 0.0358(10) -0.0133(10) 0.0104(9) 0.0106(11)
C31 0.0490(12) 0.0634(13) 0.0451(11) -0.0124(10) 0.0089(9) 0.0181(10)
C32 0.0362(9) 0.0500(11) 0.0345(9) -0.0028(8) 0.0049(7) 0.0115(8)
F1 0.0641(9) 0.0645(9) 0.1186(13) 0.0124(9) 0.0167(8) -0.0114(7)
N1 0.0440(9) 0.0376(8) 0.0402(8) 0.0066(7) 0.0077(7) 0.0110(7)
N2 0.0548(10) 0.0490(9) 0.0287(7) 0.0057(7) 0.0002(7) 0.0171(8)
O1 0.0467(9) 0.1027(14) 0.0812(12) 0.0501(11) -0.0042(8) 0.0019(9)
O2 0.0508(9) 0.0969(13) 0.0719(11) 0.0349(10) -0.0097(8) -0.0107(9)
O3 0.0643(9) 0.0398(8) 0.0464(8) 0.0085(6) 0.0055(7) 0.0079(7)
O4 0.0499(8) 0.0660(9) 0.0382(7) -0.0074(6) 0.0015(6) 0.0324(7)
O5 0.0681(10) 0.0854(11) 0.0432(8) -0.0059(7) -0.0107(7) 0.0486(9)
O6 0.0377(7) 0.0447(7) 0.0320(6) 0.0004(5) 0.0018(5) 0.0187(5)
S1 0.0620(3) 0.0567(3) 0.0381(3) -0.0002(2) 0.0169(2) 0.0239(3)

loop_
_atom_type_symbol
_atom_type_description
_atom_type_scat_dispersion_real
_atom_type_scat_dispersion_imag
_atom_type_scat_source
C C 0.0033 0.0016 'International Tables Vol C Tables 4.2.6.8 and 6.1.1.4'
H H 0.0000 0.0000 'International Tables Vol C Tables 4.2.6.8 and 6.1.1.4'
N N 0.0061 0.0033 'International Tables Vol C Tables 4.2.6.8 and 6.1.1.4'
O O 0.0106 0.0060 'International Tables Vol C Tables 4.2.6.8 and 6.1.1.4'
F F 0.0171 0.0103 'International Tables Vol C Tables 4.2.6.8 and 6.1.1.4'
S S 0.1246 0.1234 'International Tables Vol C Tables 4.2.6.8 and 6.1.1.4'

loop_
_geom_angle_atom_site_label_1
_geom_angle_atom_site_label_2
_geom_angle_atom_site_label_3
_geom_angle
_geom_angle_site_symmetry_1
_geom_angle_site_symmetry_3
_geom_angle_publ_flag
C2 C1 C6 118.26(19) . . ?
C2 C1 N1 118.87(19) . . ?
C6 C1 N1 122.80(17) . . ?
C3 C2 C1 121.2(3) . . ?
C3 C2 H2 119.4 . . ?
C1 C2 H2 119.4 . . ?
C2 C3 C4 120.3(3) . . ?
C2 C3 H3 119.8 . . ?
C4 C3 H3 119.8 . . ?
C5 C4 C3 119.7(2) . . ?
C5 C4 H4 120.2 . . ?
C3 C4 H4 120.2 . . ?
C4 C5 C6 121.0(3) . . ?
C4 C5 H5 119.5 . . ?
C6 C5 H5 119.5 . . ?
C5 C6 C1 119.5(2) . . ?
C5 C6 S1 117.11(18) . . ?
C1 C6 S1 123.34(15) . . ?
C8 C7 C22 114.18(14) . . ?
C8 C7 S1 110.32(11) . . ?
C22 C7 S1 114.28(12) . . ?
C8 C7 H7 105.7 . . ?
C22 C7 H7 105.7 . . ?
S1 C7 H7 105.7 . . ?
N1 C8 O6 106.33(13) . . ?
N1 C8 C9 114.48(15) . . ?
O6 C8 C9 103.68(14) . . ?
N1 C8 C7 110.28(14) . . ?
O6 C8 C7 110.28(13) . . ?
C9 C8 C7 111.44(14) . . ?
C10 C9 C8 113.24(15) . . ?
C10 C9 H9A 108.9 . . ?
C8 C9 H9A 108.9 . . ?
C10 C9 H9B 108.9 . . ?
C8 C9 H9B 108.9 . . ?
H9A C9 H9B 107.7 . . ?
O1 C10 O2 122.44(19) . . ?
O1 C10 C9 126.16(19) . . ?
O2 C10 C9 111.39(17) . . ?
O2 C11 H11A 109.5 . . ?
O2 C11 H11B 109.5 . . ?
H11A C11 H11B 109.5 . . ?
O2 C11 H11C 109.5 . . ?
H11A C11 H11C 109.5 . . ?
H11B C11 H11C 109.5 . . ?
C13 C12 H12A 109.5 . . ?
C13 C12 H12B 109.5 . . ?
H12A C12 H12B 109.5 . . ?
C13 C12 H12C 109.5 . . ?
H12A C12 H12C 109.5 . . ?
H12B C12 H12C 109.5 . . ?
C12 C13 C14 114.8(2) . . ?
C12 C13 H13A 108.6 . . ?
C14 C13 H13A 108.6 . . ?
C12 C13 H13B 108.6 . . ?
C14 C13 H13B 108.6 . . ?
H13A C13 H13B 107.5 . . ?
C15 C14 C13 112.0(3) . . ?
C15 C14 H14A 109.2 . . ?
C13 C14 H14A 109.2 . . ?
C15 C14 H14B 109.2 . . ?
C13 C14 H14B 109.2 . . ?
H14A C14 H14B 107.9 . . ?
N2 C15 C14 113.02(19) . . ?
N2 C15 H15A 109.0 . . ?
C14 C15 H15A 109.0 . . ?
N2 C15 H15B 109.0 . . ?
C14 C15 H15B 109.0 . . ?
H15A C15 H15B 107.8 . . ?
C17 C16 C21 121.58(19) . . ?
C17 C16 N2 128.29(18) . . ?
C21 C16 N2 110.04(16) . . ?
C18 C17 C16 118.3(2) . . ?
C18 C17 H17 120.9 . . ?
C16 C17 H17 120.9 . . ?
C19 C18 C17 119.5(2) . . ?
C19 C18 H18 120.2 . . ?
C17 C18 H18 120.2 . . ?
F1 C19 C18 119.2(2) . . ?
F1 C19 C20 117.5(2) . . ?
C18 C19 C20 123.3(2) . . ?
C21 C20 C19 117.28(19) . . ?
C21 C20 H20 121.4 . . ?
C19 C20 H20 121.4 . . ?
C20 C21 C16 119.86(17) . . ?
C20 C21 C22 131.12(16) . . ?
C16 C21 C22 108.79(15) . . ?
C25 C22 C21 113.76(14) . . ?
C25 C22 C7 107.83(14) . . ?
C21 C22 C7 118.14(14) . . ?
C25 C22 C23 110.69(13) . . ?
C21 C22 C23 101.05(14) . . ?
C7 C22 C23 104.69(14) . . ?
O3 C23 N2 126.25(17) . . ?
O3 C23 C22 125.29(17) . . ?
N2 C23 C22 108.41(15) . . ?
O5 C24 O4 116.63(16) . . ?
O5 C24 C25 125.28(17) . . ?
O4 C24 C25 118.07(15) . . ?
C26 C25 C24 119.96(15) . . ?
C26 C25 C22 122.62(15) . . ?
C24 C25 C22 117.41(14) . . ?
C25 C26 O6 125.09(15) . . ?
C25 C26 C27 121.17(15) . . ?
O6 C26 C27 113.74(14) . . ?
C32 C27 C28 118.44(16) . . ?
C32 C27 C26 117.30(15) . . ?
C28 C27 C26 124.25(16) . . ?
C29 C28 C27 119.88(19) . . ?
C29 C28 H28 120.1 . . ?
C27 C28 H28 120.1 . . ?
C28 C29 C30 120.32(19) . . ?
C28 C29 H29 119.8 . . ?
C30 C29 H29 119.8 . . ?
C31 C30 C29 120.94(18) . . ?
C31 C30 H30 119.5 . . ?
C29 C30 H30 119.5 . . ?
C30 C31 C32 118.6(2) . . ?
C30 C31 H31 120.7 . . ?
C32 C31 H31 120.7 . . ?
O4 C32 C31 116.74(17) . . ?
O4 C32 C27 121.45(15) . . ?
C31 C32 C27 121.80(18) . . ?
C1 N1 C8 120.00(15) . . ?
C1 N1 H1 120.0 . . ?
C8 N1 H1 120.0 . . ?
C23 N2 C16 111.08(14) . . ?
C23 N2 C15 121.96(17) . . ?
C16 N2 C15 126.14(17) . . ?
C10 O2 C11 117.09(18) . . ?
C24 O4 C32 121.51(14) . . ?
C26 O6 C8 119.50(13) . . ?
C6 S1 C7 100.81(9) . . ?

loop_
_geom_bond_atom_site_label_1
_geom_bond_atom_site_label_2
_geom_bond_distance
_geom_bond_site_symmetry_2
_geom_bond_publ_flag
C1 C2 1.397(3) . ?
C1 C6 1.398(3) . ?
C1 N1 1.402(2) . ?
C2 C3 1.374(4) . ?
C2 H2 0.9300 . ?
C3 C4 1.375(4) . ?
C3 H3 0.9300 . ?
C4 C5 1.371(4) . ?
C4 H4 0.9300 . ?
C5 C6 1.397(3) . ?
C5 H5 0.9300 . ?
C6 S1 1.761(2) . ?
C7 C8 1.537(2) . ?
C7 C22 1.555(2) . ?
C7 S1 1.8031(17) . ?
C7 H7 0.9800 . ?
C8 N1 1.434(2) . ?
C8 O6 1.442(2) . ?
C8 C9 1.535(2) . ?
C9 C10 1.504(3) . ?
C9 H9A 0.9700 . ?
C9 H9B 0.9700 . ?
C10 O1 1.192(2) . ?
C10 O2 1.322(2) . ?
C11 O2 1.454(3) . ?
C11 H11A 0.9600 . ?
C11 H11B 0.9600 . ?
C11 H11C 0.9600 . ?
C12 C13 1.481(4) . ?
C12 H12A 0.9600 . ?
C12 H12B 0.9600 . ?
C12 H12C 0.9600 . ?
C13 C14 1.525(4) . ?
C13 H13A 0.9700 . ?
C13 H13B 0.9700 . ?
C14 C15 1.504(3) . ?
C14 H14A 0.9700 . ?
C14 H14B 0.9700 . ?
C15 N2 1.460(2) . ?
C15 H15A 0.9700 . ?
C15 H15B 0.9700 . ?
C16 C17 1.384(3) . ?
C16 C21 1.392(2) . ?
C16 N2 1.405(2) . ?
C17 C18 1.373(3) . ?
C17 H17 0.9300 . ?
C18 C19 1.367(3) . ?
C18 H18 0.9300 . ?
C19 F1 1.363(3) . ?
C19 C20 1.381(3) . ?
C20 C21 1.376(3) . ?
C20 H20 0.9300 . ?
C21 C22 1.516(2) . ?
C22 C25 1.505(2) . ?
C22 C23 1.556(2) . ?
C23 O3 1.212(2) . ?
C23 N2 1.356(2) . ?
C24 O5 1.205(2) . ?
C24 O4 1.375(2) . ?
C24 C25 1.447(2) . ?
C25 C26 1.348(2) . ?
C26 O6 1.349(2) . ?
C26 C27 1.445(2) . ?
C27 C32 1.386(3) . ?
C27 C28 1.398(3) . ?
C28 C29 1.379(3) . ?
C28 H28 0.9300 . ?
C29 C30 1.380(3) . ?
C29 H29 0.9300 . ?
C30 C31 1.373(3) . ?
C30 H30 0.9300 . ?
C31 C32 1.384(3) . ?
C31 H31 0.9300 . ?
C32 O4 1.375(2) . ?
N1 H1 0.8600 . ?

loop_
_geom_hbond_atom_site_label_D
_geom_hbond_atom_site_label_H
_geom_hbond_atom_site_label_A
_geom_hbond_distance_DH
_geom_hbond_distance_HA
_geom_hbond_distance_DA
_geom_hbond_angle_DHA
_geom_hbond_site_symmetry_A
N1 H1 O1 0.86 2.45 3.232(2) 152.0 2_766
